data_7221244
loop_
_publ_author_name
'Schiff-Francois, A.'
'Savelsberg, G.'
'Schaefer, H.'

_publ_section_title
;
 Ueber Schwefelapatite: Ba5 S (As O4)2 S O4, Sr5 S (As O4)2 S O4 und Sr5 S
 (P O4)2 S O4
;
_journal_name_full
;
Zeitschrift fuer Naturforschung, Teil B. Anorganische Chemie, Organische 
Chemie (33,1978-41,1986)
;
_journal_page_first 764
_journal_page_last 765
_journal_volume 34
_journal_year 1979
_chemical_formula_sum 'As2 Ba5 O12 S2'
_chemical_name_systematic 'Ba5 S (As O4)2 S O4'
_space_group_IT_number 176
_symmetry_space_group_name_Hall '-P 6c'
_symmetry_space_group_name_H-M 'P 63/m'
_cell_angle_alpha 90
_cell_angle_beta 90
_cell_angle_gamma 120
_cell_formula_units_Z 2
_cell_length_a 10.526
_cell_length_b 10.526
_cell_length_c 7.737
_cell_volume 742.386
_citation_journal_id_ASTM ZNBAD2
_cod_data_source_file Schiff-Francois_ZNBAD2_1979_355.cif
_cod_data_source_block As2Ba5O12S2
_cod_original_cell_volume 742.3863
_cod_database_code 7221244

loop_
_symmetry_equiv_pos_as_xyz
x,y,z
x-y,x,z+1/2
-y,x-y,z
-x,-y,z+1/2
-x+y,-x,z
y,-x+y,z+1/2
-x,-y,-z
-x+y,-x,-z-1/2
y,-x+y,-z
x,y,-z-1/2
x-y,x,-z
-y,x-y,-z-1/2

loop_
_atom_site_label
_atom_site_type_symbol
_atom_site_fract_x
_atom_site_fract_y
_atom_site_fract_z
_atom_site_occupancy
_atom_site_U_iso_or_equiv
Ba2 Ba+2 0.3333 0.6667 -0.9982 1 0.0
S1 S+6 0.4137 0.3789 0.25 0.333 0.0
O1 O-2 -0.1197 -0.5926 0.25 1 0.0
S2 S-2 0 0 0 1 0.0
O2 O-2 0.3473 0.4928 0.25 1 0.0
As1 As+5 0.4137 0.3789 0.25 0.667 0.0
Ba1 Ba+2 -0.2442 -0.2323 0.25 1 0.0
O3 O-2 -0.6347 -0.7239 0.4226 1 0.0
